data_7247089
loop_
_publ_author_name
'Bardina, Elena E.'
'Makotchenko, Eugeniya V.'
'Birin, Kirill P.'
'Baidina, Iraida A.'
'Sukhikh, Taisiya S.'
'Novikov, Alexander S.'
'Gorbunova, Yulia G.'
'Tsivadze, Aslan Yu.'
'Gushchin, Artem L.'

_publ_section_title
;
 Noncovalent interactions in gold(iii)
 tetrakis(4-butoxyphenyl)porphyrinate structures
;
_journal_issue 33
_journal_name_full CrystEngComm
_journal_page_first 4755
_journal_page_last 4767
_journal_paper_doi 10.1039/D3CE00428G
_journal_volume 25
_journal_year 2023
_chemical_formula_moiety '2(C60 H60 Au N4 O4), Au Cl2, Au Cl4'
_chemical_formula_sum 'C120 H120 Au4 Cl6 N8 O8'
_chemical_formula_weight 2802.80
_space_group_crystal_system triclinic
_space_group_IT_number 2
_space_group_name_Hall '-P 1'
_space_group_name_H-M_alt 'P -1'
_atom_sites_solution_hydrogens geom
_atom_sites_solution_primary direct
_audit_creation_date 2023-04-11
_audit_creation_method
;
Olex2 1.5
(compiled 2023.03.06 svn.rbb2c1857 for OlexSys, GUI svn.r6748)
;
_audit_update_record
;
2023-04-12 deposited with the CCDC.	2023-07-21 downloaded from the CCDC.
;
_cell_angle_alpha 84.908(6)
_cell_angle_beta 76.202(6)
_cell_angle_gamma 78.679(6)
_cell_formula_units_Z 2
_cell_length_a 14.928(4)
_cell_length_b 18.059(4)
_cell_length_c 20.972(5)
_cell_measurement_reflns_used 5400
_cell_measurement_temperature 150(2)
_cell_measurement_theta_max 22.92
_cell_measurement_theta_min 2.35
_cell_volume 5379(2)
_computing_cell_refinement 'Bruker SAINT'
_computing_data_collection 'Bruker APEX3'
_computing_data_reduction 'Bruker SAINT'
_computing_molecular_graphics 'Olex2 1.5 (Dolomanov et al., 2009)'
_computing_publication_material 'Olex2 1.5 (Dolomanov et al., 2009)'
_computing_structure_refinement 'SHELXL 2014/7 (Sheldrick, 2015)'
_computing_structure_solution 'SHELXS  (Sheldrick, 2008)'
_diffrn_ambient_temperature 150(2)
_diffrn_detector_area_resol_mean 7.41
_diffrn_measured_fraction_theta_full 0.987
_diffrn_measured_fraction_theta_max 0.987
_diffrn_measurement_device_type 'Bruker D8 Venture diffractometer'
_diffrn_measurement_method '\w and \f scans'
_diffrn_radiation_type MoK\a
_diffrn_radiation_wavelength 0.71073
_diffrn_reflns_av_R_equivalents 0.1038
_diffrn_reflns_av_unetI/netI 0.1130
_diffrn_reflns_Laue_measured_fraction_full 0.987
_diffrn_reflns_Laue_measured_fraction_max 0.987
_diffrn_reflns_limit_h_max 14
_diffrn_reflns_limit_h_min -14
_diffrn_reflns_limit_k_max 18
_diffrn_reflns_limit_k_min -17
_diffrn_reflns_limit_l_max 19
_diffrn_reflns_limit_l_min -20
_diffrn_reflns_number 34148
_diffrn_reflns_point_group_measured_fraction_full 0.987
_diffrn_reflns_point_group_measured_fraction_max 0.987
_diffrn_reflns_theta_full 20.816
_diffrn_reflns_theta_max 20.816
_diffrn_reflns_theta_min 1.492
_diffrn_source 'Incoatec IuS3.0 microfocus X-ray tube'
_diffrn_source_current 1.4
_diffrn_source_power 0.07
_diffrn_source_voltage 50.0
_exptl_absorpt_coefficient_mu 5.650
_exptl_absorpt_correction_T_max 0.7451
_exptl_absorpt_correction_T_min 0.5680
_exptl_absorpt_correction_type multi-scan
_exptl_absorpt_process_details
'SADABS-2016/2 (Bruker,2016/2) was used for absorption correction. wR2(int) was 0.1186 before and 0.0726 after correction. The Ratio of minimum to maximum transmission is 0.7623. The \l/2 correction factor is Not present.'
_exptl_crystal_colour red
_exptl_crystal_colour_primary red
_exptl_crystal_density_diffrn 1.731
_exptl_crystal_density_method 'not measured'
_exptl_crystal_description prism
_exptl_crystal_F_000 2756
_exptl_crystal_size_max 0.1
_exptl_crystal_size_mid 0.1
_exptl_crystal_size_min 0.05
_refine_diff_density_max 3.640
_refine_diff_density_min -2.127
_refine_diff_density_rms 0.447
_refine_ls_extinction_method none
_refine_ls_goodness_of_fit_ref 1.155
_refine_ls_hydrogen_treatment constr
_refine_ls_matrix_type full
_refine_ls_number_parameters 681
_refine_ls_number_reflns 11098
_refine_ls_number_restraints 14
_refine_ls_restrained_S_all 1.155
_refine_ls_R_factor_all 0.1760
_refine_ls_R_factor_gt 0.1010
_refine_ls_shift/su_max 0.000
_refine_ls_shift/su_mean 0.000
_refine_ls_structure_factor_coef Fsqd
_refine_ls_weighting_details 'w=1/[\s^2^(Fo^2^)+(0.1582P)^2^+366.3956P] where P=(Fo^2^+2Fc^2^)/3'
_refine_ls_weighting_scheme calc
_refine_ls_wR_factor_gt 0.2822
_refine_ls_wR_factor_ref 0.3543
_reflns_Friedel_coverage 0.000
_reflns_number_gt 6764
_reflns_number_total 11098
_reflns_threshold_expression 'I > 2\s(I)'
_cod_data_source_file d3ce00428g7.cif
_cod_data_source_block b
_cod_depositor_comments 'Adding full bibliography for 7247089--7247091.cif.'
_cod_database_code 7247089
_shelx_shelxl_version_number 2014/7
_shelx_space_group_comment
;
The symmetry employed for this shelxl refinement is uniquely defined
by the following loop, which should always be used as a source of
symmetry information in preference to the above space-group names.
They are only intended as comments.
;
_shelx_estimated_absorpt_t_max 0.765
_shelx_estimated_absorpt_t_min 0.602
_olex2_refinement_description
;
1. Fixed Uiso
 At 1.2 times of:
  All C(H) groups, All C(H,H) groups, All C(H,H,H,H) groups
 At 1.5 times of:
  All C(H,H,H) groups
2. Restrained distances
 C6B1-C10 = C6B3-C10
 1.54 with sigma of 0.02
 C6B5-C7 = C6B3-C7
 1.54 with sigma of 0.02
 O2D-C10
 2.4 with sigma of 0.04
 O2D-C7
 2.4 with sigma of 0.04
 C6B1-C6B3
 2.5 with sigma of 0.04
 C6B5-C6B3
 2.5 with sigma of 0.04
3. Uiso/Uaniso restraints and constraints
Uanis(O2C) \\sim Ueq: with sigma of 0.01 and sigma for terminal atoms of 0.02
Uiso(C10) = Uiso(C7)
Uiso(C6B1) = Uiso(C6B5) = Uiso(C7) = Uiso(C10)
4. Others
 Sof(C6B5)=Sof(H6BC)=Sof(H6BD)=Sof(C7)=Sof(H7A)=Sof(H7B)=Sof(H6BG)=Sof(H6BH)=1-
 FVAR(1)
 Sof(C6B1)=Sof(H6BA)=Sof(H6BB)=Sof(H6BE)=Sof(H6BF)=Sof(C10)=Sof(H10A)=
 Sof(H10B)=FVAR(1)
5.a Secondary CH2 refined with riding coordinates:
 C1B1(H1BA,H1BB), C1B2(H1BC,H1BD), C1B3(H1BE,H1BF), C2B1(H2BA,H2BB), C2B2(H2BC,
 H2BD), C2B3(H2BE,H2BF), C3B1(H3BA,H3BB), C3B2(H3BC,H3BD), C3B3(H3BE,H3BF),
 C4B1(H4BA,H4BB), C4B2(H4BC,H4BD), C4B3(H4BE,H4BF), C5B1(H5BA,H5BB), C5B2(H5BC,
 H5BD), C5B3(H5BE,H5BF), C6B1(H6BA,H6BB), C6B5(H6BC,H6BD), C7(H7A,H7B),
 C6B3(H6BG,H6BH), C6B3(H6BE,H6BF), C7B1(H7BA,H7BB), C7B2(H7BC,H7BD), C7B3(H7BE,
 H7BF), C8B1(H8BA,H8BB), C8B2(H8BC,H8BD), C8B3(H8BE,H8BF), C10(H10A,H10B)
5.b Me refined with riding coordinates:
 C1B4(H1BG,H1BH,H1BI), C2B4(H2BG,H2BH,H2BI), C3B4(H3BG,H3BH,H3BI), C4B4(H4BG,
 H4BH,H4BI), C5B4(H5BG,H5BH,H5BI), C6B4(H6BI,H6BJ,H6BK), C7B4(H7BG,H7BH,H7BI),
 C8B4(H8BG,H8BH,H8BI)
5.c Aromatic/amide H refined with riding coordinates:
 C2C(H2C), C2D(H2D), C1C(H1C), C1D(H1D), C3C(H3C), C3D(H3D), C4C(H4C),
 C4D(H4D), C5C(H5C), C5D(H5D), C6C(H6C), C6D(H6D), C7C(H7C), C7D(H7D), C8C(H8C),
  C8D(H8D), C12(H12), C13(H13), C15(H15), C16(H16), C22(H22), C23(H23),
 C25(H25), C26(H26), C32(H32), C33(H33), C35(H35), C36(H36), C42(H42), C43(H43),
  C45(H45), C46(H46), C52(H52), C53(H53), C55(H55), C56(H56), C62(H62),
 C63(H63), C65(H65), C66(H66), C72(H72), C73(H73), C75(H75), C76(H76), C82(H82),
  C83(H83), C85(H85), C86(H86)
;
_olex2_submission_special_instructions 'No special instructions were received'

loop_
_space_group_symop_operation_xyz
'x, y, z'
'-x, -y, -z'

loop_
_atom_site_label
_atom_site_type_symbol
_atom_site_fract_x
_atom_site_fract_y
_atom_site_fract_z
_atom_site_U_iso_or_equiv
_atom_site_adp_type
_atom_site_occupancy
_atom_site_site_symmetry_order
_atom_site_calc_flag
_atom_site_refinement_flags_posn
_atom_site_refinement_flags_adp
_atom_site_refinement_flags_occupancy
_atom_site_disorder_assembly
_atom_site_disorder_group
Au1 Au 0.90156(10) 0.06618(8) 0.10377(7) 0.0345(5) Uani 1 1 d . . . . .
Au2 Au 0.63430(10) 0.45901(8) 0.40704(7) 0.0362(5) Uani 1 1 d . . . . .
Au3 Au 1.22693(12) -0.27194(10) 0.24856(8) 0.0495(5) Uani 1 1 d . . . . .
Au4 Au 0.90905(12) 0.29920(9) 0.20067(8) 0.0482(5) Uani 1 1 d . . . . .
Cl3A Cl 1.1226(7) -0.2171(7) 0.3370(5) 0.059(3) Uani 1 1 d . . . . .
Cl3B Cl 1.3325(7) -0.3249(6) 0.1607(5) 0.055(3) Uani 1 1 d . . . . .
Cl4A Cl 0.8281(8) 0.4198(6) 0.1939(6) 0.061(3) Uani 1 1 d . . . . .
Cl4B Cl 0.9935(9) 0.1791(6) 0.2044(5) 0.065(3) Uani 1 1 d . . . . .
Cl4C Cl 0.9721(8) 0.3339(6) 0.2798(6) 0.062(3) Uani 1 1 d . . . . .
Cl4D Cl 0.8453(8) 0.2627(7) 0.1224(5) 0.063(3) Uani 1 1 d . . . . .
N1 N 0.8464(15) 0.1235(12) 0.0329(11) 0.011(5) Uiso 1 1 d . . . . .
N2 N 1.0299(17) 0.0736(13) 0.0508(12) 0.018(6) Uiso 1 1 d . . . . .
N3 N 0.9561(19) 0.0038(16) 0.1765(14) 0.033(7) Uiso 1 1 d . . . . .
N4 N 0.7737(18) 0.0537(14) 0.1583(13) 0.025(7) Uiso 1 1 d . . . . .
N5 N 0.5679(19) 0.5195(15) 0.3400(13) 0.029(7) Uiso 1 1 d . . . . .
N6 N 0.6638(17) 0.3736(14) 0.3523(12) 0.022(6) Uiso 1 1 d . . . . .
N7 N 0.704(2) 0.3975(19) 0.4716(17) 0.053(9) Uiso 1 1 d . . . . .
N8 N 0.6051(17) 0.5454(13) 0.4642(12) 0.018(6) Uiso 1 1 d . . . . .
C2C C 1.148(2) 0.0981(19) -0.0353(17) 0.032(9) Uiso 1 1 d . . . . .
H2C H 1.1783 0.1161 -0.0772 0.039 Uiso 1 1 calc R U . . .
C2D C 1.192(2) 0.0567(17) 0.0075(15) 0.022(8) Uiso 1 1 d . . . . .
H2D H 1.2582 0.0417 0.0035 0.026 Uiso 1 1 calc R U . . .
C2A C 1.112(2) 0.0389(19) 0.0649(17) 0.030(9) Uiso 1 1 d . . . . .
C1B C 1.048(2) 0.1125(17) -0.0110(15) 0.021(8) Uiso 1 1 d . . . . .
C1A C 0.890(3) 0.161(2) -0.0226(18) 0.036(9) Uiso 1 1 d . . . . .
C3A C 1.053(2) -0.0087(19) 0.1754(17) 0.031(9) Uiso 1 1 d . . . . .
C2B C 0.746(2) 0.144(2) 0.0351(17) 0.032(9) Uiso 1 1 d . . . . .
C1C C 0.820(2) 0.2094(18) -0.0521(16) 0.025(8) Uiso 1 1 d . . . . .
H1C H 0.8314 0.2449 -0.0880 0.030 Uiso 1 1 calc R U . . .
C1D C 0.736(3) 0.194(2) -0.0186(18) 0.041(10) Uiso 1 1 d . . . . .
H1D H 0.6778 0.2150 -0.0301 0.049 Uiso 1 1 calc R U . . .
C3B C 0.912(2) -0.0158(17) 0.2361(15) 0.022(8) Uiso 1 1 d . . . . .
C3C C 1.068(3) -0.040(2) 0.2405(19) 0.044(10) Uiso 1 1 d . . . . .
H3C H 1.1248 -0.0524 0.2547 0.052 Uiso 1 1 calc R U . . .
C3D C 0.980(2) -0.046(2) 0.2752(18) 0.036(9) Uiso 1 1 d . . . . .
H3D H 0.9654 -0.0667 0.3188 0.044 Uiso 1 1 calc R U . . .
C4A C 0.755(2) 0.0215(19) 0.2183(17) 0.031(9) Uiso 1 1 d . . . . .
C4B C 0.689(2) 0.079(2) 0.1362(17) 0.034(9) Uiso 1 1 d . . . . .
C4C C 0.654(2) 0.0205(19) 0.2376(18) 0.033(9) Uiso 1 1 d . . . . .
H4C H 0.6234 -0.0004 0.2781 0.040 Uiso 1 1 calc R U . . .
C4D C 0.612(3) 0.053(2) 0.1896(19) 0.050(11) Uiso 1 1 d . . . . .
H4D H 0.5479 0.0594 0.1894 0.060 Uiso 1 1 calc R U . . .
C5A C 0.554(3) 0.495(2) 0.2835(18) 0.040(10) Uiso 1 1 d . . . . .
C5B C 0.528(2) 0.5953(19) 0.3454(17) 0.032(9) Uiso 1 1 d . . . . .
C5C C 0.514(3) 0.558(2) 0.2480(19) 0.039(10) Uiso 1 1 d . . . . .
H5C H 0.5026 0.5564 0.2053 0.047 Uiso 1 1 calc R U . . .
C5D C 0.492(3) 0.621(2) 0.2860(19) 0.049(11) Uiso 1 1 d . . . . .
H5D H 0.4612 0.6707 0.2757 0.059 Uiso 1 1 calc R U . . .
C6A C 0.636(3) 0.360(2) 0.2944(19) 0.043(10) Uiso 1 1 d . . . . .
C6B C 0.708(3) 0.298(2) 0.3642(19) 0.045(10) Uiso 1 1 d . . . . .
C6C C 0.661(3) 0.289(2) 0.272(2) 0.054(12) Uiso 1 1 d . . . . .
H6C H 0.6462 0.2687 0.2367 0.065 Uiso 1 1 calc R U . . .
C6D C 0.714(2) 0.254(2) 0.3140(17) 0.035(9) Uiso 1 1 d . . . . .
H6D H 0.7500 0.2048 0.3089 0.042 Uiso 1 1 calc R U . . .
C7A C 0.757(3) 0.328(2) 0.4624(18) 0.040(10) Uiso 1 1 d . . . . .
C7B C 0.729(3) 0.426(2) 0.5251(19) 0.045(10) Uiso 1 1 d . . . . .
C7C C 0.810(3) 0.307(2) 0.5109(19) 0.049(11) Uiso 1 1 d . . . . .
H7C H 0.8494 0.2598 0.5164 0.059 Uiso 1 1 calc R U . . .
C7D C 0.792(3) 0.370(2) 0.5494(19) 0.044(10) Uiso 1 1 d . . . . .
H7D H 0.8179 0.3745 0.5857 0.052 Uiso 1 1 calc R U . . .
C8A C 0.618(2) 0.5496(17) 0.5253(15) 0.021(8) Uiso 1 1 d . . . . .
C8B C 0.548(2) 0.616(2) 0.4556(17) 0.034(9) Uiso 1 1 d . . . . .
C8C C 0.574(2) 0.6153(19) 0.5547(17) 0.032(9) Uiso 1 1 d . . . . .
H8C H 0.5791 0.6278 0.5965 0.038 Uiso 1 1 calc R U . . .
C8D C 0.521(3) 0.660(2) 0.5176(18) 0.041(10) Uiso 1 1 d . . . . .
H8D H 0.4795 0.7068 0.5273 0.049 Uiso 1 1 calc R U . . .
O1A O 1.5002(18) -0.0898(16) 0.1552(15) 0.063(9) Uani 1 1 d . . . . .
O1B O 0.6424(17) -0.1450(15) 0.4970(12) 0.048(7) Uani 1 1 d . . . . .
O1C O 0.3074(16) 0.2062(16) 0.0441(15) 0.058(8) Uani 1 1 d . . . . .
O1D O 1.1003(18) 0.3394(14) -0.2667(12) 0.047(7) Uani 1 1 d . . . . .
O2A O 0.8306(19) 0.5595(15) 0.7624(13) 0.056(8) Uani 1 1 d . . . . .
O2B O 0.3653(19) 0.9520(14) 0.3600(13) 0.053(8) Uani 1 1 d . . . . .
O2C O 0.4326(17) 0.3772(14) 0.0490(11) 0.040(6) Uani 1 1 d . U . . .
O2D O 0.9339(17) -0.0258(12) 0.4450(12) 0.044(7) Uani 1 1 d D . . . .
C1 C 0.981(2) 0.158(2) -0.0423(17) 0.034(9) Uiso 1 1 d . . . . .
C11 C 1.020(2) 0.2020(19) -0.1022(17) 0.032(9) Uiso 1 1 d . . . . .
C12 C 1.000(2) 0.1947(19) -0.1640(16) 0.027(8) Uiso 1 1 d . . . . .
H12 H 0.9672 0.1560 -0.1686 0.032 Uiso 1 1 calc R U . . .
C13 C 1.027(3) 0.244(2) -0.2190(19) 0.043(10) Uiso 1 1 d . . . . .
H13 H 1.0134 0.2366 -0.2599 0.051 Uiso 1 1 calc R U . . .
C14 C 1.071(3) 0.298(2) -0.2136(18) 0.037(9) Uiso 1 1 d . . . . .
C15 C 1.095(3) 0.308(2) -0.1530(18) 0.041(10) Uiso 1 1 d . . . . .
H15 H 1.1286 0.3460 -0.1489 0.049 Uiso 1 1 calc R U . . .
C16 C 1.067(3) 0.262(2) -0.103(2) 0.047(11) Uiso 1 1 d . . . . .
H16 H 1.0805 0.2698 -0.0623 0.057 Uiso 1 1 calc R U . . .
C1B1 C 1.131(3) 0.408(2) -0.2643(19) 0.047(11) Uiso 1 1 d . . . . .
H1BA H 1.1926 0.3979 -0.2516 0.056 Uiso 1 1 calc R U . . .
H1BB H 1.0855 0.4411 -0.2319 0.056 Uiso 1 1 calc R U . . .
C1B2 C 1.141(3) 0.447(3) -0.336(2) 0.068(13) Uiso 1 1 d . . . . .
H1BC H 1.1743 0.4898 -0.3382 0.081 Uiso 1 1 calc R U . . .
H1BD H 1.1810 0.4098 -0.3678 0.081 Uiso 1 1 calc R U . . .
C1B3 C 1.052(3) 0.474(2) -0.3545(19) 0.043(10) Uiso 1 1 d . . . . .
H1BE H 1.0122 0.5114 -0.3231 0.051 Uiso 1 1 calc R U . . .
H1BF H 1.0186 0.4310 -0.3523 0.051 Uiso 1 1 calc R U . . .
C1B4 C 1.066(4) 0.509(3) -0.422(3) 0.093(17) Uiso 1 1 d . . . . .
H1BG H 1.0053 0.5266 -0.4332 0.140 Uiso 1 1 calc R U . . .
H1BH H 1.0982 0.5519 -0.4240 0.140 Uiso 1 1 calc R U . . .
H1BI H 1.1047 0.4716 -0.4532 0.140 Uiso 1 1 calc R U . . .
C2 C 1.127(2) 0.0057(18) 0.1230(16) 0.025(8) Uiso 1 1 d . . . . .
C21 C 1.229(3) -0.021(2) 0.1314(18) 0.036(9) Uiso 1 1 d . . . . .
C22 C 1.258(3) -0.097(2) 0.1483(19) 0.048(11) Uiso 1 1 d . . . . .
H22 H 1.2153 -0.1313 0.1545 0.058 Uiso 1 1 calc R U . . .
C23 C 1.348(2) -0.122(2) 0.1558(17) 0.034(9) Uiso 1 1 d . . . . .
H23 H 1.3679 -0.1740 0.1658 0.041 Uiso 1 1 calc R U . . .
C24 C 1.411(3) -0.074(2) 0.1495(19) 0.045(10) Uiso 1 1 d . . . . .
C25 C 1.378(3) 0.002(2) 0.1350(18) 0.041(10) Uiso 1 1 d . . . . .
H25 H 1.4180 0.0377 0.1323 0.049 Uiso 1 1 calc R U . . .
C26 C 1.289(2) 0.028(2) 0.1248(16) 0.032(9) Uiso 1 1 d . . . . .
H26 H 1.2699 0.0797 0.1131 0.038 Uiso 1 1 calc R U . . .
C2B1 C 1.537(3) -0.171(2) 0.153(2) 0.053(11) Uiso 1 1 d . . . . .
H2BA H 1.5242 -0.1919 0.1148 0.064 Uiso 1 1 calc R U . . .
H2BB H 1.5068 -0.1974 0.1937 0.064 Uiso 1 1 calc R U . . .
C2B2 C 1.651(4) -0.182(3) 0.147(3) 0.083(16) Uiso 1 1 d . . . . .
H2BC H 1.6802 -0.2327 0.1316 0.099 Uiso 1 1 calc R U . . .
H2BD H 1.6758 -0.1445 0.1135 0.099 Uiso 1 1 calc R U . . .
C2B3 C 1.678(4) -0.173(3) 0.205(3) 0.081(15) Uiso 1 1 d . . . . .
H2BE H 1.6394 -0.1267 0.2265 0.097 Uiso 1 1 calc R U . . .
H2BF H 1.7444 -0.1671 0.1946 0.097 Uiso 1 1 calc R U . . .
C2B4 C 1.664(4) -0.243(3) 0.252(2) 0.076(15) Uiso 1 1 d . . . . .
H2BG H 1.6833 -0.2365 0.2924 0.114 Uiso 1 1 calc R U . . .
H2BH H 1.5981 -0.2477 0.2623 0.114 Uiso 1 1 calc R U . . .
H2BI H 1.7028 -0.2880 0.2305 0.114 Uiso 1 1 calc R U . . .
C3 C 0.815(2) -0.012(2) 0.2590(17) 0.035(9) Uiso 1 1 d . . . . .
C31 C 0.775(2) -0.0448(19) 0.3216(17) 0.032(9) Uiso 1 1 d . . . . .
C32 C 0.791(2) -0.122(2) 0.3327(18) 0.035(9) Uiso 1 1 d . . . . .
H32 H 0.8324 -0.1534 0.3001 0.042 Uiso 1 1 calc R U . . .
C33 C 0.745(3) -0.155(2) 0.3936(19) 0.045(10) Uiso 1 1 d . . . . .
H33 H 0.7522 -0.2083 0.4017 0.055 Uiso 1 1 calc R U . . .
C34 C 0.689(3) -0.105(2) 0.4396(18) 0.037(9) Uiso 1 1 d . . . . .
C35 C 0.678(3) -0.035(2) 0.431(2) 0.050(11) Uiso 1 1 d . . . . .
H35 H 0.6392 -0.0041 0.4652 0.060 Uiso 1 1 calc R U . . .
C36 C 0.720(3) 0.000(2) 0.3714(18) 0.042(10) Uiso 1 1 d . . . . .
H36 H 0.7104 0.0531 0.3657 0.050 Uiso 1 1 calc R U . . .
C3B1 C 0.583(3) -0.099(2) 0.5473(18) 0.044(10) Uiso 1 1 d . . . . .
H3BA H 0.5323 -0.0656 0.5301 0.053 Uiso 1 1 calc R U . . .
H3BB H 0.6190 -0.0678 0.5638 0.053 Uiso 1 1 calc R U . . .
C3B2 C 0.541(3) -0.152(3) 0.603(2) 0.073(14) Uiso 1 1 d . . . . .
H3BC H 0.5015 -0.1217 0.6394 0.087 Uiso 1 1 calc R U . . .
H3BD H 0.5001 -0.1797 0.5863 0.087 Uiso 1 1 calc R U . . .
C3B3 C 0.611(3) -0.206(2) 0.626(2) 0.050(11) Uiso 1 1 d . . . . .
H3BE H 0.6623 -0.1802 0.6289 0.060 Uiso 1 1 calc R U . . .
H3BF H 0.6367 -0.2458 0.5940 0.060 Uiso 1 1 calc R U . . .
C3B4 C 0.573(4) -0.244(3) 0.696(3) 0.084(16) Uiso 1 1 d . . . . .
H3BG H 0.6248 -0.2804 0.7093 0.126 Uiso 1 1 calc R U . . .
H3BH H 0.5488 -0.2055 0.7289 0.126 Uiso 1 1 calc R U . . .
H3BI H 0.5231 -0.2713 0.6940 0.126 Uiso 1 1 calc R U . . .
C4 C 0.675(2) 0.1174(19) 0.0803(17) 0.030(9) Uiso 1 1 d . . . . .
C41 C 0.579(2) 0.143(2) 0.0721(18) 0.035(9) Uiso 1 1 d . . . . .
C42 C 0.511(3) 0.191(2) 0.114(2) 0.054(12) Uiso 1 1 d . . . . .
H42 H 0.5291 0.2105 0.1487 0.065 Uiso 1 1 calc R U . . .
C43 C 0.419(3) 0.213(2) 0.1099(19) 0.046(10) Uiso 1 1 d . . . . .
H43 H 0.3743 0.2438 0.1410 0.055 Uiso 1 1 calc R U . . .
C44 C 0.397(3) 0.185(2) 0.0559(18) 0.039(10) Uiso 1 1 d . . . . .
C45 C 0.455(3) 0.136(2) 0.0162(19) 0.041(10) Uiso 1 1 d . . . . .
H45 H 0.4332 0.1149 -0.0155 0.049 Uiso 1 1 calc R U . . .
C46 C 0.549(3) 0.115(2) 0.0198(19) 0.042(10) Uiso 1 1 d . . . . .
H46 H 0.5919 0.0826 -0.0115 0.050 Uiso 1 1 calc R U . . .
C4B1 C 0.240(3) 0.268(2) 0.0799(19) 0.043(10) Uiso 1 1 d . . . . .
H4BA H 0.2702 0.3121 0.0787 0.052 Uiso 1 1 calc R U . . .
H4BB H 0.2184 0.2511 0.1263 0.052 Uiso 1 1 calc R U . . .
C4B2 C 0.159(3) 0.288(3) 0.048(2) 0.064(13) Uiso 1 1 d . . . . .
H4BC H 0.1204 0.2479 0.0579 0.076 Uiso 1 1 calc R U . . .
H4BD H 0.1821 0.2927 -0.0005 0.076 Uiso 1 1 calc R U . . .
C4B3 C 0.101(3) 0.364(2) 0.074(2) 0.053(11) Uiso 1 1 d . . . . .
H4BE H 0.1429 0.4010 0.0705 0.064 Uiso 1 1 calc R U . . .
H4BF H 0.0716 0.3565 0.1216 0.064 Uiso 1 1 calc R U . . .
C4B4 C 0.024(3) 0.395(3) 0.036(2) 0.073(14) Uiso 1 1 d . . . . .
H4BG H -0.0120 0.4426 0.0537 0.110 Uiso 1 1 calc R U . . .
H4BH H 0.0533 0.4024 -0.0105 0.110 Uiso 1 1 calc R U . . .
H4BI H -0.0179 0.3580 0.0405 0.110 Uiso 1 1 calc R U . . .
C5 C 0.581(3) 0.424(2) 0.2620(19) 0.042(10) Uiso 1 1 d . . . . .
C51 C 0.550(2) 0.406(2) 0.2061(18) 0.036(9) Uiso 1 1 d . . . . .
C52 C 0.605(3) 0.386(2) 0.1458(17) 0.036(9) Uiso 1 1 d . . . . .
H52 H 0.6711 0.3760 0.1412 0.044 Uiso 1 1 calc R U . . .
C53 C 0.570(2) 0.3791(19) 0.0903(18) 0.033(9) Uiso 1 1 d . . . . .
H53 H 0.6110 0.3698 0.0486 0.040 Uiso 1 1 calc R U . . .
C54 C 0.477(2) 0.386(2) 0.0972(17) 0.034(9) Uiso 1 1 d . . . . .
C55 C 0.416(3) 0.4021(19) 0.1572(17) 0.035(9) Uiso 1 1 d . . . . .
H55 H 0.3505 0.4042 0.1629 0.042 Uiso 1 1 calc R U . . .
C56 C 0.453(3) 0.415(2) 0.2087(19) 0.043(10) Uiso 1 1 d . . . . .
H56 H 0.4105 0.4307 0.2486 0.052 Uiso 1 1 calc R U . . .
C5B1 C 0.479(4) 0.357(3) -0.015(2) 0.080(15) Uiso 1 1 d . . . . .
H5BA H 0.5202 0.3066 -0.0132 0.096 Uiso 1 1 calc R U . . .
H5BB H 0.5203 0.3938 -0.0349 0.096 Uiso 1 1 calc R U . . .
C5B2 C 0.415(3) 0.354(2) -0.058(2) 0.052(11) Uiso 1 1 d . . . . .
H5BC H 0.4519 0.3405 -0.1028 0.062 Uiso 1 1 calc R U . . .
H5BD H 0.3780 0.3132 -0.0409 0.062 Uiso 1 1 calc R U . . .
C5B3 C 0.352(3) 0.423(2) -0.062(2) 0.056(12) Uiso 1 1 d . . . . .
H5BE H 0.3884 0.4639 -0.0794 0.067 Uiso 1 1 calc R U . . .
H5BF H 0.3142 0.4364 -0.0178 0.067 Uiso 1 1 calc R U . . .
C5B4 C 0.285(3) 0.420(3) -0.108(2) 0.066(13) Uiso 1 1 d . . . . .
H5BG H 0.2428 0.4690 -0.1092 0.100 Uiso 1 1 calc R U . . .
H5BH H 0.3214 0.4082 -0.1522 0.100 Uiso 1 1 calc R U . . .
H5BI H 0.2472 0.3807 -0.0907 0.100 Uiso 1 1 calc R U . . .
C6 C 0.756(2) 0.2771(19) 0.4144(17) 0.031(9) Uiso 1 1 d . . . . .
C61 C 0.805(3) 0.196(2) 0.4231(18) 0.041(10) Uiso 1 1 d . . . . .
C62 C 0.769(3) 0.152(2) 0.4756(18) 0.036(9) Uiso 1 1 d . . . . .
H62 H 0.7151 0.1727 0.5070 0.044 Uiso 1 1 calc R U . . .
C63 C 0.811(3) 0.077(2) 0.4839(19) 0.045(10) Uiso 1 1 d . . . . .
H63 H 0.7825 0.0458 0.5187 0.054 Uiso 1 1 calc R U . . .
C64 C 0.895(3) 0.047(2) 0.4417(18) 0.040(10) Uiso 1 1 d . . . . .
C65 C 0.930(3) 0.090(2) 0.3885(19) 0.044(10) Uiso 1 1 d . . . . .
H65 H 0.9856 0.0696 0.3580 0.053 Uiso 1 1 calc R U . . .
C66 C 0.886(3) 0.165(2) 0.3778(19) 0.044(10) Uiso 1 1 d . . . . .
H66 H 0.9104 0.1943 0.3401 0.052 Uiso 1 1 calc R U . . .
C6B1 C 0.890(3) -0.0753(16) 0.499(2) 0.015(7) Uiso 0.64(3) 1 d D . P A 1
H6BA H 0.8239 -0.0744 0.4982 0.018 Uiso 0.64(3) 1 calc R U P A 1
H6BB H 0.8929 -0.0592 0.5422 0.018 Uiso 0.64(3) 1 calc R U P A 1
C6B5 C 0.958(5) -0.109(3) 0.453(3) 0.015(7) Uiso 0.36(3) 1 d D . P A 2
H6BC H 1.0259 -0.1252 0.4524 0.018 Uiso 0.36(3) 1 calc R U P A 2
H6BD H 0.9423 -0.1343 0.4188 0.018 Uiso 0.36(3) 1 calc R U P A 2
C7 C 0.897(5) -0.125(2) 0.522(2) 0.015(7) Uiso 0.36(3) 1 d D . P A 2
H7A H 0.9219 -0.1078 0.5566 0.018 Uiso 0.36(3) 1 calc R U P A 2
H7B H 0.8319 -0.0985 0.5252 0.018 Uiso 0.36(3) 1 calc R U P A 2
C6B3 C 0.900(4) -0.2117(19) 0.531(2) 0.087(17) Uiso 1 1 d D . . . .
H6BG H 0.9339 -0.2225 0.5668 0.105 Uiso 0.36(3) 1 calc R U P A 2
H6BH H 0.8335 -0.2112 0.5536 0.105 Uiso 0.36(3) 1 calc R U P A 2
H6BE H 0.9184 -0.2149 0.5735 0.105 Uiso 0.64(3) 1 calc R U P A 1
H6BF H 0.8313 -0.1933 0.5392 0.105 Uiso 0.64(3) 1 calc R U P A 1
C6B4 C 0.922(5) -0.290(4) 0.504(3) 0.12(2) Uiso 1 1 d . . . . .
H6BI H 0.8886 -0.3238 0.5353 0.173 Uiso 1 1 calc R U . . .
H6BJ H 0.9028 -0.2870 0.4621 0.173 Uiso 1 1 calc R U . . .
H6BK H 0.9899 -0.3086 0.4965 0.173 Uiso 1 1 calc R U . . .
C8 C 0.687(2) 0.4962(18) 0.5523(15) 0.022(8) Uiso 1 1 d . . . . .
C71 C 0.722(2) 0.5125(19) 0.6108(16) 0.029(8) Uiso 1 1 d . . . . .
C72 C 0.719(2) 0.465(2) 0.6626(17) 0.037(9) Uiso 1 1 d . . . . .
H72 H 0.6922 0.4211 0.6636 0.044 Uiso 1 1 calc R U . . .
C73 C 0.755(3) 0.478(2) 0.716(2) 0.046(10) Uiso 1 1 d . . . . .
H73 H 0.7522 0.4427 0.7531 0.055 Uiso 1 1 calc R U . . .
C74 C 0.793(2) 0.538(2) 0.7152(18) 0.034(9) Uiso 1 1 d . . . . .
C75 C 0.793(3) 0.595(2) 0.6618(19) 0.044(10) Uiso 1 1 d . . . . .
H75 H 0.8148 0.6407 0.6623 0.052 Uiso 1 1 calc R U . . .
C76 C 0.760(3) 0.579(2) 0.611(2) 0.055(12) Uiso 1 1 d . . . . .
H76 H 0.7625 0.6130 0.5742 0.066 Uiso 1 1 calc R U . . .
C7B1 C 0.872(3) 0.499(2) 0.8027(18) 0.041(10) Uiso 1 1 d . . . . .
H7BA H 0.8969 0.4531 0.7766 0.050 Uiso 1 1 calc R U . . .
H7BB H 0.9247 0.5139 0.8161 0.050 Uiso 1 1 calc R U . . .
C7B2 C 0.803(3) 0.481(2) 0.8606(18) 0.040(10) Uiso 1 1 d . . . . .
H7BC H 0.7535 0.4603 0.8481 0.048 Uiso 1 1 calc R U . . .
H7BD H 0.7734 0.5276 0.8851 0.048 Uiso 1 1 calc R U . . .
C7B3 C 0.858(3) 0.420(2) 0.905(2) 0.051(11) Uiso 1 1 d . . . . .
H7BE H 0.8821 0.3721 0.8820 0.061 Uiso 1 1 calc R U . . .
H7BF H 0.9131 0.4387 0.9122 0.061 Uiso 1 1 calc R U . . .
C7B4 C 0.801(4) 0.405(3) 0.966(3) 0.103(19) Uiso 1 1 d . . . . .
H7BG H 0.8371 0.3676 0.9917 0.154 Uiso 1 1 calc R U . . .
H7BH H 0.7787 0.4518 0.9900 0.154 Uiso 1 1 calc R U . . .
H7BI H 0.7476 0.3852 0.9597 0.154 Uiso 1 1 calc R U . . .
C9 C 0.513(2) 0.644(2) 0.3973(18) 0.037(9) Uiso 1 1 d . . . . .
C81 C 0.468(3) 0.723(3) 0.393(2) 0.058(12) Uiso 1 1 d . . . . .
C82 C 0.383(3) 0.746(2) 0.3708(18) 0.043(10) Uiso 1 1 d . . . . .
H82 H 0.3498 0.7086 0.3637 0.052 Uiso 1 1 calc R U . . .
C83 C 0.348(3) 0.818(2) 0.3601(18) 0.042(10) Uiso 1 1 d . . . . .
H83 H 0.2929 0.8310 0.3437 0.051 Uiso 1 1 calc R U . . .
C84 C 0.391(3) 0.876(2) 0.3721(19) 0.042(10) Uiso 1 1 d . . . . .
C85 C 0.474(3) 0.857(2) 0.394(2) 0.053(11) Uiso 1 1 d . . . . .
H85 H 0.5058 0.8948 0.4010 0.064 Uiso 1 1 calc R U . . .
C86 C 0.511(3) 0.780(2) 0.4049(19) 0.046(10) Uiso 1 1 d . . . . .
H86 H 0.5664 0.7665 0.4211 0.056 Uiso 1 1 calc R U . . .
C8B1 C 0.288(3) 0.977(2) 0.329(2) 0.052(11) Uiso 1 1 d . . . . .
H8BA H 0.2296 0.9647 0.3579 0.062 Uiso 1 1 calc R U . . .
H8BB H 0.2997 0.9524 0.2870 0.062 Uiso 1 1 calc R U . . .
C8B2 C 0.278(3) 1.063(2) 0.317(2) 0.052(11) Uiso 1 1 d . . . . .
H8BC H 0.2699 1.0862 0.3593 0.062 Uiso 1 1 calc R U . . .
H8BD H 0.3374 1.0740 0.2881 0.062 Uiso 1 1 calc R U . . .
C8B3 C 0.204(3) 1.099(2) 0.288(2) 0.056(12) Uiso 1 1 d . . . . .
H8BE H 0.1442 1.0892 0.3163 0.067 Uiso 1 1 calc R U . . .
H8BF H 0.2117 1.0765 0.2450 0.067 Uiso 1 1 calc R U . . .
C8B4 C 0.199(3) 1.183(3) 0.277(2) 0.067(13) Uiso 1 1 d . . . . .
H8BG H 0.1461 1.2046 0.2565 0.100 Uiso 1 1 calc R U . . .
H8BH H 0.1898 1.2062 0.3189 0.100 Uiso 1 1 calc R U . . .
H8BI H 0.2574 1.1936 0.2475 0.100 Uiso 1 1 calc R U . . .
C10 C 0.950(3) -0.1549(15) 0.485(2) 0.015(7) Uiso 0.64(3) 1 d D . P A 1
H10A H 0.9560 -0.1664 0.4383 0.018 Uiso 0.64(3) 1 calc R U P A 1
H10B H 1.0133 -0.1572 0.4921 0.018 Uiso 0.64(3) 1 calc R U P A 1

loop_
_atom_site_aniso_label
_atom_site_aniso_U_11
_atom_site_aniso_U_22
_atom_site_aniso_U_33
_atom_site_aniso_U_23
_atom_site_aniso_U_13
_atom_site_aniso_U_12
Au1 0.0310(9) 0.0379(10) 0.0292(9) 0.0011(7) -0.0024(7) 0.0002(7)
Au2 0.0366(9) 0.0379(10) 0.0307(9) -0.0037(7) -0.0065(7) 0.0007(7)
Au3 0.0493(11) 0.0536(12) 0.0422(11) 0.0041(8) -0.0101(8) -0.0042(8)
Au4 0.0492(11) 0.0482(11) 0.0432(11) -0.0047(8) -0.0072(8) -0.0021(8)
Cl3A 0.047(7) 0.078(8) 0.052(7) -0.005(6) -0.017(5) 0.000(6)
Cl3B 0.052(7) 0.046(7) 0.057(7) 0.006(5) 0.000(5) -0.007(5)
Cl4A 0.063(7) 0.047(7) 0.066(8) -0.007(5) -0.014(6) 0.010(6)
Cl4B 0.090(9) 0.048(7) 0.051(7) -0.007(5) -0.019(6) 0.010(6)
Cl4C 0.072(8) 0.057(7) 0.066(8) -0.003(6) -0.040(6) -0.001(6)
Cl4D 0.073(8) 0.067(8) 0.047(7) -0.014(6) -0.019(6) 0.007(6)
O1A 0.037(17) 0.06(2) 0.08(2) 0.035(16) -0.023(15) 0.017(14)
O1B 0.041(16) 0.060(18) 0.030(15) 0.007(13) 0.010(12) -0.004(13)
O1C 0.018(14) 0.08(2) 0.08(2) 0.011(17) -0.030(14) -0.007(14)
O1D 0.051(17) 0.040(16) 0.050(17) 0.027(13) -0.017(13) -0.017(13)
O2A 0.060(19) 0.053(19) 0.051(18) -0.003(14) -0.006(15) -0.013(15)
O2B 0.064(19) 0.032(17) 0.061(19) 0.011(13) -0.034(15) 0.015(14)
O2C 0.044(10) 0.045(10) 0.030(9) -0.011(8) -0.006(8) -0.001(8)
O2D 0.051(17) 0.027(15) 0.044(16) 0.004(12) -0.006(13) 0.012(12)

loop_
_atom_type_symbol
_atom_type_description
_atom_type_scat_dispersion_real
_atom_type_scat_dispersion_imag
_atom_type_scat_source
C C 0.0033 0.0016 'International Tables Vol C Tables 4.2.6.8 and 6.1.1.4'
H H 0.0000 0.0000 'International Tables Vol C Tables 4.2.6.8 and 6.1.1.4'
Au Au -2.0133 8.8022 'International Tables Vol C Tables 4.2.6.8 and 6.1.1.4'
Cl Cl 0.1484 0.1585 'International Tables Vol C Tables 4.2.6.8 and 6.1.1.4'
N N 0.0061 0.0033 'International Tables Vol C Tables 4.2.6.8 and 6.1.1.4'
O O 0.0106 0.0060 'International Tables Vol C Tables 4.2.6.8 and 6.1.1.4'

loop_
_geom_angle_atom_site_label_1
_geom_angle_atom_site_label_2
_geom_angle_atom_site_label_3
_geom_angle
_geom_angle_site_symmetry_1
_geom_angle_site_symmetry_3
_geom_angle_publ_flag
N1 Au1 N2 90.0(9) . . ?
N1 Au1 N3 177.9(10) . . ?
N1 Au1 N4 91.8(10) . . ?
N2 Au1 N3 91.1(10) . . ?
N2 Au1 N4 177.4(10) . . ?
N4 Au1 N3 87.1(11) . . ?
N6 Au2 N5 88.7(11) . . ?
N6 Au2 N7 90.1(12) . . ?
N6 Au2 N8 179.0(11) . . ?
N7 Au2 N5 178.1(12) . . ?
N8 Au2 N5 92.3(10) . . ?
N8 Au2 N7 88.9(12) . . ?
Cl3B Au3 Cl3A 178.9(4) . . ?
Cl4A Au4 Cl4B 178.2(4) . . ?
Cl4C Au4 Cl4A 89.5(4) . . ?
Cl4C Au4 Cl4B 91.0(4) . . ?
Cl4C Au4 Cl4D 179.0(4) . . ?
Cl4D Au4 Cl4A 91.2(4) . . ?
Cl4D Au4 Cl4B 88.4(4) . . ?
C1A N1 Au1 129(2) . . ?
C1A N1 C2B 106(2) . . ?
C2B N1 Au1 125.1(19) . . ?
C2A N2 Au1 127(2) . . ?
C2A N2 C1B 109(2) . . ?
C1B N2 Au1 123.8(19) . . ?
C3A N3 Au1 122(2) . . ?
C3B N3 Au1 129(2) . . ?
C3B N3 C3A 107(3) . . ?
C4A N4 Au1 127(2) . . ?
C4A N4 C4B 110(3) . . ?
C4B N4 Au1 123(2) . . ?
C5A N5 Au2 128(2) . . ?
C5A N5 C5B 108(3) . . ?
C5B N5 Au2 124(2) . . ?
C6A N6 Au2 133(2) . . ?
C6B N6 Au2 130(2) . . ?
C6B N6 C6A 97(3) . . ?
C7A N7 Au2 126(3) . . ?
C7A N7 C7B 106(3) . . ?
C7B N7 Au2 126(3) . . ?
C8A N8 Au2 131(2) . . ?
C8A N8 C8B 102(2) . . ?
C8B N8 Au2 127(2) . . ?
C2D C2C H2C 123.7 . . ?
C2D C2C C1B 113(3) . . ?
C1B C2C H2C 123.7 . . ?
C2C C2D H2D 128.2 . . ?
C2C C2D C2A 104(3) . . ?
C2A C2D H2D 128.2 . . ?
N2 C2A C2D 108(3) . . ?
C2 C2A N2 128(3) . . ?
C2 C2A C2D 123(3) . . ?
N2 C1B C2C 106(3) . . ?
C1 C1B N2 127(3) . . ?
C1 C1B C2C 127(3) . . ?
N1 C1A C1C 110(3) . . ?
C1 C1A N1 125(3) . . ?
C1 C1A C1C 125(3) . . ?
N3 C3A C3C 109(3) . . ?
C2 C3A N3 128(3) . . ?
C2 C3A C3C 123(3) . . ?
C1D C2B N1 107(3) . . ?
C4 C2B N1 126(3) . . ?
C4 C2B C1D 127(3) . . ?
C1A C1C H1C 126.7 . . ?
C1D C1C C1A 107(3) . . ?
C1D C1C H1C 126.7 . . ?
C2B C1D H1D 124.7 . . ?
C1C C1D C2B 111(3) . . ?
C1C C1D H1D 124.7 . . ?
N3 C3B C3D 109(3) . . ?
N3 C3B C3 127(3) . . ?
C3 C3B C3D 124(3) . . ?
C3A C3C H3C 128.1 . . ?
C3D C3C C3A 104(3) . . ?
C3D C3C H3C 128.1 . . ?
C3B C3D H3D 125.0 . . ?
C3C C3D C3B 110(3) . . ?
C3C C3D H3D 125.0 . . ?
N4 C4A C4C 108(3) . . ?
N4 C4A C3 130(3) . . ?
C3 C4A C4C 121(3) . . ?
N4 C4B C4D 106(3) . . ?
C4 C4B N4 130(3) . . ?
C4 C4B C4D 124(3) . . ?
C4A C4C H4C 125.0 . . ?
C4D C4C C4A 110(3) . . ?
C4D C4C H4C 125.0 . . ?
C4B C4D H4D 127.1 . . ?
C4C C4D C4B 106(3) . . ?
C4C C4D H4D 127.1 . . ?
N5 C5A C5C 109(3) . . ?
C5 C5A N5 126(3) . . ?
C5 C5A C5C 124(4) . . ?
N5 C5B C5D 108(3) . . ?
N5 C5B C9 131(3) . . ?
C9 C5B C5D 121(3) . . ?
C5A C5C H5C 125.6 . . ?
C5D C5C C5A 109(4) . . ?
C5D C5C H5C 125.6 . . ?
C5B C5D H5D 127.6 . . ?
C5C C5D C5B 105(3) . . ?
C5C C5D H5D 127.6 . . ?
N6 C6A C5 119(3) . . ?
C6C C6A N6 117(3) . . ?
C6C C6A C5 124(4) . . ?
C6D C6B N6 111(3) . . ?
C6D C6B C6 124(4) . . ?
C6 C6B N6 123(3) . . ?
C6A C6C H6C 129.1 . . ?
C6D C6C C6A 102(4) . . ?
C6D C6C H6C 129.1 . . ?
C6B C6D H6D 124.1 . . ?
C6C C6D C6B 112(4) . . ?
C6C C6D H6D 124.1 . . ?
N7 C7A C7C 111(3) . . ?
N7 C7A C6 126(3) . . ?
C7C C7A C6 122(3) . . ?
C7D C7B N7 109(3) . . ?
C7D C7B C8 126(4) . . ?
C8 C7B N7 124(3) . . ?
C7A C7C H7C 127.2 . . ?
C7D C7C C7A 106(4) . . ?
C7D C7C H7C 127.2 . . ?
C7B C7D C7C 108(4) . . ?
C7B C7D H7D 126.1 . . ?
C7C C7D H7D 126.1 . . ?
N8 C8A C8C 114(3) . . ?
N8 C8A C8 123(3) . . ?
C8C C8A C8 122(3) . . ?
N8 C8B C8D 112(3) . . ?
N8 C8B C9 126(3) . . ?
C9 C8B C8D 122(3) . . ?
C8A C8C H8C 124.1 . . ?
C8D C8C C8A 112(3) . . ?
C8D C8C H8C 124.1 . . ?
C8B C8D H8D 129.9 . . ?
C8C C8D C8B 100(3) . . ?
C8C C8D H8D 129.9 . . ?
C24 O1A C2B1 111(3) . . ?
C3B1 O1B C34 116(3) . . ?
C44 O1C C4B1 120(3) . . ?
C14 O1D C1B1 123(3) . . ?
C74 O2A C7B1 116(3) . . ?
C84 O2B C8B1 118(3) . . ?
C54 O2C C5B1 124(3) . . ?
C64 O2D C6B1 119(3) . . ?
C64 O2D C6B5 169(4) . . ?
C1B C1 C11 116(3) . . ?
C1A C1 C1B 124(3) . . ?
C1A C1 C11 120(3) . . ?
C12 C11 C1 122(3) . . ?
C16 C11 C1 125(3) . . ?
C16 C11 C12 112(3) . . ?
C11 C12 H12 119.0 . . ?
C13 C12 C11 122(3) . . ?
C13 C12 H12 119.0 . . ?
C12 C13 H13 119.9 . . ?
C14 C13 C12 120(4) . . ?
C14 C13 H13 119.9 . . ?
O1D C14 C13 118(4) . . ?
O1D C14 C15 121(3) . . ?
C13 C14 C15 121(4) . . ?
C14 C15 H15 121.6 . . ?
C16 C15 C14 117(4) . . ?
C16 C15 H15 121.6 . . ?
C11 C16 H16 116.0 . . ?
C15 C16 C11 128(4) . . ?
C15 C16 H16 116.0 . . ?
O1D C1B1 H1BA 110.4 . . ?
O1D C1B1 H1BB 110.4 . . ?
O1D C1B1 C1B2 106(3) . . ?
H1BA C1B1 H1BB 108.6 . . ?
C1B2 C1B1 H1BA 110.4 . . ?
C1B2 C1B1 H1BB 110.4 . . ?
C1B1 C1B2 H1BC 108.8 . . ?
C1B1 C1B2 H1BD 108.8 . . ?
H1BC C1B2 H1BD 107.7 . . ?
C1B3 C1B2 C1B1 114(4) . . ?
C1B3 C1B2 H1BC 108.8 . . ?
C1B3 C1B2 H1BD 108.8 . . ?
C1B2 C1B3 H1BE 109.4 . . ?
C1B2 C1B3 H1BF 109.4 . . ?
C1B2 C1B3 C1B4 111(4) . . ?
H1BE C1B3 H1BF 108.0 . . ?
C1B4 C1B3 H1BE 109.4 . . ?
C1B4 C1B3 H1BF 109.4 . . ?
C1B3 C1B4 H1BG 109.5 . . ?
C1B3 C1B4 H1BH 109.5 . . ?
C1B3 C1B4 H1BI 109.5 . . ?
H1BG C1B4 H1BH 109.5 . . ?
H1BG C1B4 H1BI 109.5 . . ?
H1BH C1B4 H1BI 109.5 . . ?
C2A C2 C3A 123(3) . . ?
C2A C2 C21 119(3) . . ?
C3A C2 C21 118(3) . . ?
C22 C21 C2 118(3) . . ?
C26 C21 C2 122(3) . . ?
C26 C21 C22 120(3) . . ?
C21 C22 H22 120.4 . . ?
C23 C22 C21 119(4) . . ?
C23 C22 H22 120.4 . . ?
C22 C23 H23 118.6 . . ?
C24 C23 C22 123(4) . . ?
C24 C23 H23 118.6 . . ?
O1A C24 C23 130(4) . . ?
O1A C24 C25 115(3) . . ?
C23 C24 C25 116(4) . . ?
C24 C25 H25 118.6 . . ?
C26 C25 C24 123(4) . . ?
C26 C25 H25 118.6 . . ?
C21 C26 C25 120(3) . . ?
C21 C26 H26 120.1 . . ?
C25 C26 H26 120.1 . . ?
O1A C2B1 H2BA 110.4 . . ?
O1A C2B1 H2BB 110.4 . . ?
O1A C2B1 C2B2 107(3) . . ?
H2BA C2B1 H2BB 108.6 . . ?
C2B2 C2B1 H2BA 110.4 . . ?
C2B2 C2B1 H2BB 110.4 . . ?
C2B1 C2B2 H2BC 108.3 . . ?
C2B1 C2B2 H2BD 108.3 . . ?
H2BC C2B2 H2BD 107.4 . . ?
C2B3 C2B2 C2B1 116(4) . . ?
C2B3 C2B2 H2BC 108.3 . . ?
C2B3 C2B2 H2BD 108.3 . . ?
C2B2 C2B3 H2BE 109.8 . . ?
C2B2 C2B3 H2BF 109.8 . . ?
C2B2 C2B3 C2B4 109(5) . . ?
H2BE C2B3 H2BF 108.2 . . ?
C2B4 C2B3 H2BE 109.8 . . ?
C2B4 C2B3 H2BF 109.8 . . ?
C2B3 C2B4 H2BG 109.5 . . ?
C2B3 C2B4 H2BH 109.5 . . ?
C2B3 C2B4 H2BI 109.5 . . ?
H2BG C2B4 H2BH 109.5 . . ?
H2BG C2B4 H2BI 109.5 . . ?
H2BH C2B4 H2BI 109.5 . . ?
C3B C3 C4A 120(3) . . ?
C3B C3 C31 122(3) . . ?
C4A C3 C31 118(3) . . ?
C32 C31 C3 120(3) . . ?
C32 C31 C36 119(3) . . ?
C36 C31 C3 121(3) . . ?
C31 C32 H32 119.9 . . ?
C31 C32 C33 120(3) . . ?
C33 C32 H32 119.9 . . ?
C32 C33 H33 121.8 . . ?
C34 C33 C32 116(4) . . ?
C34 C33 H33 121.8 . . ?
C33 C34 O1B 111(3) . . ?
C35 C34 O1B 124(3) . . ?
C35 C34 C33 124(4) . . ?
C34 C35 H35 119.4 . . ?
C34 C35 C36 121(4) . . ?
C36 C35 H35 119.4 . . ?
C31 C36 C35 120(4) . . ?
C31 C36 H36 120.2 . . ?
C35 C36 H36 120.2 . . ?
O1B C3B1 H3BA 110.2 . . ?
O1B C3B1 H3BB 110.2 . . ?
O1B C3B1 C3B2 107(3) . . ?
H3BA C3B1 H3BB 108.5 . . ?
C3B2 C3B1 H3BA 110.2 . . ?
C3B2 C3B1 H3BB 110.2 . . ?
C3B1 C3B2 H3BC 109.0 . . ?
C3B1 C3B2 H3BD 109.0 . . ?
H3BC C3B2 H3BD 107.8 . . ?
C3B3 C3B2 C3B1 113(4) . . ?
C3B3 C3B2 H3BC 109.0 . . ?
C3B3 C3B2 H3BD 109.0 . . ?
C3B2 C3B3 H3BE 108.7 . . ?
C3B2 C3B3 H3BF 108.7 . . ?
C3B2 C3B3 C3B4 114(4) . . ?
H3BE C3B3 H3BF 107.6 . . ?
C3B4 C3B3 H3BE 108.7 . . ?
C3B4 C3B3 H3BF 108.7 . . ?
C3B3 C3B4 H3BG 109.5 . . ?
C3B3 C3B4 H3BH 109.5 . . ?
C3B3 C3B4 H3BI 109.5 . . ?
H3BG C3B4 H3BH 109.5 . . ?
H3BG C3B4 H3BI 109.5 . . ?
H3BH C3B4 H3BI 109.5 . . ?
C2B C4 C41 118(3) . . ?
C4B C4 C2B 122(3) . . ?
C4B C4 C41 119(3) . . ?
C42 C41 C4 124(3) . . ?
C42 C41 C46 116(3) . . ?
C46 C41 C4 120(3) . . ?
C41 C42 H42 117.2 . . ?
C43 C42 C41 126(4) . . ?
C43 C42 H42 117.2 . . ?
C42 C43 H43 122.6 . . ?
C42 C43 C44 115(4) . . ?
C44 C43 H43 122.6 . . ?
O1C C44 C43 121(3) . . ?
C45 C44 O1C 115(3) . . ?
C45 C44 C43 124(4) . . ?
C44 C45 H45 119.5 . . ?
C44 C45 C46 121(4) . . ?
C46 C45 H45 119.5 . . ?
C41 C46 H46 120.7 . . ?
C45 C46 C41 119(3) . . ?
C45 C46 H46 120.7 . . ?
O1C C4B1 H4BA 110.1 . . ?
O1C C4B1 H4BB 110.1 . . ?
O1C C4B1 C4B2 108(3) . . ?
H4BA C4B1 H4BB 108.4 . . ?
C4B2 C4B1 H4BA 110.1 . . ?
C4B2 C4B1 H4BB 110.1 . . ?
C4B1 C4B2 H4BC 110.2 . . ?
C4B1 C4B2 H4BD 110.2 . . ?
C4B1 C4B2 C4B3 108(3) . . ?
H4BC C4B2 H4BD 108.5 . . ?
C4B3 C4B2 H4BC 110.2 . . ?
C4B3 C4B2 H4BD 110.2 . . ?
C4B2 C4B3 H4BE 109.5 . . ?
C4B2 C4B3 H4BF 109.5 . . ?
C4B2 C4B3 C4B4 111(4) . . ?
H4BE C4B3 H4BF 108.1 . . ?
C4B4 C4B3 H4BE 109.5 . . ?
C4B4 C4B3 H4BF 109.5 . . ?
C4B3 C4B4 H4BG 109.5 . . ?
C4B3 C4B4 H4BH 109.5 . . ?
C4B3 C4B4 H4BI 109.5 . . ?
H4BG C4B4 H4BH 109.5 . . ?
H4BG C4B4 H4BI 109.5 . . ?
H4BH C4B4 H4BI 109.5 . . ?
C5A C5 C6A 125(4) . . ?
C5A C5 C51 119(3) . . ?
C51 C5 C6A 117(3) . . ?
C52 C51 C5 127(3) . . ?
C52 C51 C56 113(3) . . ?
C56 C51 C5 120(3) . . ?
C51 C52 H52 118.1 . . ?
C51 C52 C53 124(3) . . ?
C53 C52 H52 118.1 . . ?
C52 C53 H53 120.5 . . ?
C54 C53 C52 119(3) . . ?
C54 C53 H53 120.5 . . ?
O2C C54 C55 114(3) . . ?
C53 C54 O2C 126(3) . . ?
C53 C54 C55 121(3) . . ?
C54 C55 H55 120.9 . . ?
C54 C55 C56 118(3) . . ?
C56 C55 H55 120.9 . . ?
C51 C56 H56 117.8 . . ?
C55 C56 C51 124(4) . . ?
C55 C56 H56 117.8 . . ?
O2C C5B1 H5BA 109.0 . . ?
O2C C5B1 H5BB 109.0 . . ?
O2C C5B1 C5B2 113(4) . . ?
H5BA C5B1 H5BB 107.8 . . ?
C5B2 C5B1 H5BA 109.0 . . ?
C5B2 C5B1 H5BB 109.0 . . ?
C5B1 C5B2 H5BC 109.1 . . ?
C5B1 C5B2 H5BD 109.1 . . ?
H5BC C5B2 H5BD 107.8 . . ?
C5B3 C5B2 C5B1 113(4) . . ?
C5B3 C5B2 H5BC 109.1 . . ?
C5B3 C5B2 H5BD 109.1 . . ?
C5B2 C5B3 H5BE 109.1 . . ?
C5B2 C5B3 H5BF 109.1 . . ?
C5B2 C5B3 C5B4 112(4) . . ?
H5BE C5B3 H5BF 107.9 . . ?
C5B4 C5B3 H5BE 109.1 . . ?
C5B4 C5B3 H5BF 109.1 . . ?
C5B3 C5B4 H5BG 109.5 . . ?
C5B3 C5B4 H5BH 109.5 . . ?
C5B3 C5B4 H5BI 109.5 . . ?
H5BG C5B4 H5BH 109.5 . . ?
H5BG C5B4 H5BI 109.5 . . ?
H5BH C5B4 H5BI 109.5 . . ?
C6B C6 C7A 123(3) . . ?
C6B C6 C61 121(3) . . ?
C7A C6 C61 116(3) . . ?
C62 C61 C6 120(3) . . ?
C62 C61 C66 119(4) . . ?
C66 C61 C6 121(3) . . ?
C61 C62 H62 119.5 . . ?
C61 C62 C63 121(4) . . ?
C63 C62 H62 119.5 . . ?
C62 C63 H63 119.7 . . ?
C64 C63 C62 121(4) . . ?
C64 C63 H63 119.7 . . ?
O2D C64 C63 123(3) . . ?
O2D C64 C65 118(3) . . ?
C65 C64 C63 118(4) . . ?
C64 C65 H65 119.3 . . ?
C64 C65 C66 121(4) . . ?
C66 C65 H65 119.3 . . ?
C61 C66 C65 119(4) . . ?
C61 C66 H66 120.4 . . ?
C65 C66 H66 120.4 . . ?
O2D C6B1 H6BA 110.9 . . ?
O2D C6B1 H6BB 111.0 . . ?
O2D C6B1 C10 104(3) . . ?
H6BA C6B1 H6BB 109.0 . . ?
C10 C6B1 H6BA 110.9 . . ?
C10 C6B1 H6BB 111.0 . . ?
O2D C6B5 H6BC 111.2 . . ?
O2D C6B5 H6BD 111.2 . . ?
O2D C6B5 C7 103(4) . . ?
H6BC C6B5 H6BD 109.1 . . ?
C7 C6B5 H6BC 111.2 . . ?
C7 C6B5 H6BD 111.2 . . ?
C6B5 C7 H7A 110.1 . . ?
C6B5 C7 H7B 110.1 . . ?
H7A C7 H7B 108.4 . . ?
C6B3 C7 C6B5 108(3) . . ?
C6B3 C7 H7A 110.1 . . ?
C6B3 C7 H7B 110.1 . . ?
C7 C6B3 H6BG 98.8 . . ?
C7 C6B3 H6BH 98.8 . . ?
H6BG C6B3 H6BH 103.9 . . ?
H6BE C6B3 H6BF 107.8 . . ?
C6B4 C6B3 C7 151(4) . . ?
C6B4 C6B3 H6BG 98.8 . . ?
C6B4 C6B3 H6BH 98.8 . . ?
C6B4 C6B3 H6BE 109.1 . . ?
C6B4 C6B3 H6BF 109.0 . . ?
C6B4 C6B3 C10 113(4) . . ?
C10 C6B3 H6BE 109.0 . . ?
C10 C6B3 H6BF 109.0 . . ?
C6B3 C6B4 H6BI 109.5 . . ?
C6B3 C6B4 H6BJ 109.5 . . ?
C6B3 C6B4 H6BK 109.5 . . ?
H6BI C6B4 H6BJ 109.5 . . ?
H6BI C6B4 H6BK 109.5 . . ?
H6BJ C6B4 H6BK 109.5 . . ?
C7B C8 C8A 122(3) . . ?
C7B C8 C71 115(3) . . ?
C8A C8 C71 123(3) . . ?
C72 C71 C8 121(3) . . ?
C72 C71 C76 118(3) . . ?
C76 C71 C8 121(3) . . ?
C71 C72 H72 119.3 . . ?
C71 C72 C73 121(4) . . ?
C73 C72 H72 119.3 . . ?
C72 C73 H73 120.1 . . ?
C74 C73 C72 120(4) . . ?
C74 C73 H73 120.1 . . ?
O2A C74 C75 111(3) . . ?
C73 C74 O2A 128(3) . . ?
C73 C74 C75 121(4) . . ?
C74 C75 H75 121.8 . . ?
C76 C75 C74 116(4) . . ?
C76 C75 H75 121.8 . . ?
C71 C76 H76 118.5 . . ?
C75 C76 C71 123(4) . . ?
C75 C76 H76 118.5 . . ?
O2A C7B1 H7BA 109.5 . . ?
O2A C7B1 H7BB 109.5 . . ?
H7BA C7B1 H7BB 108.0 . . ?
C7B2 C7B1 O2A 111(3) . . ?
C7B2 C7B1 H7BA 109.5 . . ?
C7B2 C7B1 H7BB 109.5 . . ?
C7B1 C7B2 H7BC 110.3 . . ?
C7B1 C7B2 H7BD 110.3 . . ?
C7B1 C7B2 C7B3 107(3) . . ?
H7BC C7B2 H7BD 108.6 . . ?
C7B3 C7B2 H7BC 110.3 . . ?
C7B3 C7B2 H7BD 110.3 . . ?
C7B2 C7B3 H7BE 109.2 . . ?
C7B2 C7B3 H7BF 109.2 . . ?
H7BE C7B3 H7BF 107.9 . . ?
C7B4 C7B3 C7B2 112(4) . . ?
C7B4 C7B3 H7BE 109.2 . . ?
C7B4 C7B3 H7BF 109.2 . . ?
C7B3 C7B4 H7BG 109.5 . . ?
C7B3 C7B4 H7BH 109.5 . . ?
C7B3 C7B4 H7BI 109.5 . . ?
H7BG C7B4 H7BH 109.5 . . ?
H7BG C7B4 H7BI 109.5 . . ?
H7BH C7B4 H7BI 109.5 . . ?
C5B C9 C8B 119(3) . . ?
C5B C9 C81 122(3) . . ?
C81 C9 C8B 119(3) . . ?
C82 C81 C9 123(4) . . ?
C86 C81 C9 121(4) . . ?
C86 C81 C82 116(4) . . ?
C81 C82 H82 119.0 . . ?
C83 C82 C81 122(4) . . ?
C83 C82 H82 119.0 . . ?
C82 C83 H83 118.9 . . ?
C82 C83 C84 122(4) . . ?
C84 C83 H83 118.9 . . ?
O2B C84 C83 128(4) . . ?
O2B C84 C85 113(3) . . ?
C83 C84 C85 118(4) . . ?
C84 C85 H85 120.4 . . ?
C84 C85 C86 119(4) . . ?
C86 C85 H85 120.4 . . ?
C81 C86 C85 122(4) . . ?
C81 C86 H86 119.1 . . ?
C85 C86 H86 119.1 . . ?
O2B C8B1 H8BA 110.1 . . ?
O2B C8B1 H8BB 110.1 . . ?
O2B C8B1 C8B2 108(3) . . ?
H8BA C8B1 H8BB 108.4 . . ?
C8B2 C8B1 H8BA 110.1 . . ?
C8B2 C8B1 H8BB 110.1 . . ?
C8B1 C8B2 H8BC 108.1 . . ?
C8B1 C8B2 H8BD 108.1 . . ?
H8BC C8B2 H8BD 107.3 . . ?
C8B3 C8B2 C8B1 117(4) . . ?
C8B3 C8B2 H8BC 108.1 . . ?
C8B3 C8B2 H8BD 108.1 . . ?
C8B2 C8B3 H8BE 108.8 . . ?
C8B2 C8B3 H8BF 108.8 . . ?
C8B2 C8B3 C8B4 114(4) . . ?
H8BE C8B3 H8BF 107.7 . . ?
C8B4 C8B3 H8BE 108.8 . . ?
C8B4 C8B3 H8BF 108.8 . . ?
C8B3 C8B4 H8BG 109.5 . . ?
C8B3 C8B4 H8BH 109.5 . . ?
C8B3 C8B4 H8BI 109.5 . . ?
H8BG C8B4 H8BH 109.5 . . ?
H8BG C8B4 H8BI 109.5 . . ?
H8BH C8B4 H8BI 109.5 . . ?
C6B1 C10 H10A 110.2 . . ?
C6B1 C10 H10B 110.2 . . ?
C6B3 C10 C6B1 108(2) . . ?
C6B3 C10 H10A 110.2 . . ?
C6B3 C10 H10B 110.2 . . ?
H10A C10 H10B 108.5 . . ?

loop_
_geom_bond_atom_site_label_1
_geom_bond_atom_site_label_2
_geom_bond_distance
_geom_bond_site_symmetry_2
_geom_bond_publ_flag
Au1 N1 1.98(2) . ?
Au1 N2 2.00(2) . ?
Au1 N3 2.04(3) . ?
Au1 N4 2.02(3) . ?
Au2 N5 2.03(3) . ?
Au2 N6 1.92(2) . ?
Au2 N7 2.03(3) . ?
Au2 N8 1.97(2) . ?
Au3 Cl3A 2.277(11) . ?
Au3 Cl3B 2.266(10) . ?
Au4 Cl4A 2.284(10) . ?
Au4 Cl4B 2.290(11) . ?
Au4 Cl4C 2.279(11) . ?
Au4 Cl4D 2.284(11) . ?
N1 C1A 1.38(4) . ?
N1 C2B 1.47(4) . ?
N2 C2A 1.35(4) . ?
N2 C1B 1.41(4) . ?
N3 C3A 1.42(4) . ?
N3 C3B 1.32(4) . ?
N4 C4A 1.33(4) . ?
N4 C4B 1.42(4) . ?
N5 C5A 1.37(4) . ?
N5 C5B 1.39(4) . ?
N6 C6A 1.43(4) . ?
N6 C6B 1.42(5) . ?
N7 C7A 1.35(5) . ?
N7 C7B 1.42(5) . ?
N8 C8A 1.35(4) . ?
N8 C8B 1.40(4) . ?
C2C H2C 0.9500 . ?
C2C C2D 1.34(5) . ?
C2C C1B 1.43(5) . ?
C2D H2D 0.9500 . ?
C2D C2A 1.54(5) . ?
C2A C2 1.35(5) . ?
C1B C1 1.41(5) . ?
C1A C1C 1.45(5) . ?
C1A C1 1.31(5) . ?
C3A C3C 1.48(5) . ?
C3A C2 1.40(5) . ?
C2B C1D 1.40(5) . ?
C2B C4 1.38(5) . ?
C1C H1C 0.9500 . ?
C1C C1D 1.35(5) . ?
C1D H1D 0.9500 . ?
C3B C3D 1.45(5) . ?
C3B C3 1.39(5) . ?
C3C H3C 0.9500 . ?
C3C C3D 1.36(5) . ?
C3D H3D 0.9500 . ?
C4A C4C 1.46(5) . ?
C4A C3 1.40(5) . ?
C4B C4D 1.51(5) . ?
C4B C4 1.35(5) . ?
C4C H4C 0.9500 . ?
C4C C4D 1.34(5) . ?
C4D H4D 0.9500 . ?
C5A C5C 1.41(5) . ?
C5A C5 1.35(5) . ?
C5B C5D 1.47(5) . ?
C5B C9 1.40(5) . ?
C5C H5C 0.9500 . ?
C5C C5D 1.40(5) . ?
C5D H5D 0.9500 . ?
C6A C6C 1.36(5) . ?
C6A C5 1.49(5) . ?
C6B C6D 1.35(5) . ?
C6B C6 1.39(5) . ?
C6C H6C 0.9500 . ?
C6C C6D 1.34(5) . ?
C6D H6D 0.9500 . ?
C7A C7C 1.41(5) . ?
C7A C6 1.42(5) . ?
C7B C7D 1.38(5) . ?
C7B C8 1.41(5) . ?
C7C H7C 0.9500 . ?
C7C C7D 1.41(5) . ?
C7D H7D 0.9500 . ?
C8A C8C 1.36(4) . ?
C8A C8 1.45(4) . ?
C8B C8D 1.52(5) . ?
C8B C9 1.46(5) . ?
C8C H8C 0.9500 . ?
C8C C8D 1.34(5) . ?
C8D H8D 0.9500 . ?
O1A C24 1.33(5) . ?
O1A C2B1 1.46(5) . ?
O1B C34 1.45(4) . ?
O1B C3B1 1.41(4) . ?
O1C C44 1.40(4) . ?
O1C C4B1 1.47(4) . ?
O1D C14 1.31(4) . ?
O1D C1B1 1.41(5) . ?
O2A C74 1.36(4) . ?
O2A C7B1 1.45(4) . ?
O2B C84 1.37(4) . ?
O2B C8B1 1.44(5) . ?
O2C C54 1.37(4) . ?
O2C C5B1 1.41(5) . ?
O2D C64 1.33(4) . ?
O2D C6B1 1.48(4) . ?
O2D C6B5 1.48(6) . ?
C1 C11 1.49(5) . ?
C11 C12 1.42(5) . ?
C11 C16 1.39(5) . ?
C12 H12 0.9500 . ?
C12 C13 1.42(5) . ?
C13 H13 0.9500 . ?
C13 C14 1.32(5) . ?
C14 C15 1.43(5) . ?
C15 H15 0.9500 . ?
C15 C16 1.33(5) . ?
C16 H16 0.9500 . ?
C1B1 H1BA 0.9900 . ?
C1B1 H1BB 0.9900 . ?
C1B1 C1B2 1.58(6) . ?
C1B2 H1BC 0.9900 . ?
C1B2 H1BD 0.9900 . ?
C1B2 C1B3 1.46(6) . ?
C1B3 H1BE 0.9900 . ?
C1B3 H1BF 0.9900 . ?
C1B3 C1B4 1.48(6) . ?
C1B4 H1BG 0.9800 . ?
C1B4 H1BH 0.9800 . ?
C1B4 H1BI 0.9800 . ?
C2 C21 1.56(5) . ?
C21 C22 1.40(5) . ?
C21 C26 1.35(5) . ?
C22 H22 0.9500 . ?
C22 C23 1.38(5) . ?
C23 H23 0.9500 . ?
C23 C24 1.37(5) . ?
C24 C25 1.41(5) . ?
C25 H25 0.9500 . ?
C25 C26 1.38(5) . ?
C26 H26 0.9500 . ?
C2B1 H2BA 0.9900 . ?
C2B1 H2BB 0.9900 . ?
C2B1 C2B2 1.65(6) . ?
C2B2 H2BC 0.9900 . ?
C2B2 H2BD 0.9900 . ?
C2B2 C2B3 1.40(6) . ?
C2B3 H2BE 0.9900 . ?
C2B3 H2BF 0.9900 . ?
C2B3 C2B4 1.54(7) . ?
C2B4 H2BG 0.9800 . ?
C2B4 H2BH 0.9800 . ?
C2B4 H2BI 0.9800 . ?
C3 C31 1.44(5) . ?
C31 C32 1.37(5) . ?
C31 C36 1.38(5) . ?
C32 H32 0.9500 . ?
C32 C33 1.44(5) . ?
C33 H33 0.9500 . ?
C33 C34 1.38(5) . ?
C34 C35 1.25(5) . ?
C35 H35 0.9500 . ?
C35 C36 1.41(5) . ?
C36 H36 0.9500 . ?
C3B1 H3BA 0.9900 . ?
C3B1 H3BB 0.9900 . ?
C3B1 C3B2 1.53(6) . ?
C3B2 H3BC 0.9900 . ?
C3B2 H3BD 0.9900 . ?
C3B2 C3B3 1.42(6) . ?
C3B3 H3BE 0.9900 . ?
C3B3 H3BF 0.9900 . ?
C3B3 C3B4 1.59(6) . ?
C3B4 H3BG 0.9800 . ?
C3B4 H3BH 0.9800 . ?
C3B4 H3BI 0.9800 . ?
C4 C41 1.46(5) . ?
C41 C42 1.39(5) . ?
C41 C46 1.45(5) . ?
C42 H42 0.9500 . ?
C42 C43 1.36(5) . ?
C43 H43 0.9500 . ?
C43 C44 1.40(5) . ?
C44 C45 1.31(5) . ?
C45 H45 0.9500 . ?
C45 C46 1.39(5) . ?
C46 H46 0.9500 . ?
C4B1 H4BA 0.9900 . ?
C4B1 H4BB 0.9900 . ?
C4B1 C4B2 1.49(6) . ?
C4B2 H4BC 0.9900 . ?
C4B2 H4BD 0.9900 . ?
C4B2 C4B3 1.55(6) . ?
C4B3 H4BE 0.9900 . ?
C4B3 H4BF 0.9900 . ?
C4B3 C4B4 1.55(6) . ?
C4B4 H4BG 0.9800 . ?
C4B4 H4BH 0.9800 . ?
C4B4 H4BI 0.9800 . ?
C5 C51 1.44(5) . ?
C51 C52 1.37(5) . ?
C51 C56 1.41(5) . ?
C52 H52 0.9500 . ?
C52 C53 1.41(5) . ?
C53 H53 0.9500 . ?
C53 C54 1.34(5) . ?
C54 C55 1.38(5) . ?
C55 H55 0.9500 . ?
C55 C56 1.38(5) . ?
C56 H56 0.9500 . ?
C5B1 H5BA 0.9900 . ?
C5B1 H5BB 0.9900 . ?
C5B1 C5B2 1.48(6) . ?
C5B2 H5BC 0.9900 . ?
C5B2 H5BD 0.9900 . ?
C5B2 C5B3 1.43(5) . ?
C5B3 H5BE 0.9900 . ?
C5B3 H5BF 0.9900 . ?
C5B3 C5B4 1.55(6) . ?
C5B4 H5BG 0.9800 . ?
C5B4 H5BH 0.9800 . ?
C5B4 H5BI 0.9800 . ?
C6 C61 1.52(5) . ?
C61 C62 1.36(5) . ?
C61 C66 1.40(5) . ?
C62 H62 0.9500 . ?
C62 C63 1.39(5) . ?
C63 H63 0.9500 . ?
C63 C64 1.39(5) . ?
C64 C65 1.37(5) . ?
C65 H65 0.9500 . ?
C65 C66 1.41(5) . ?
C66 H66 0.9500 . ?
C6B1 H6BA 0.9900 . ?
C6B1 H6BB 0.9900 . ?
C6B1 C10 1.548(19) . ?
C6B5 H6BC 0.9900 . ?
C6B5 H6BD 0.9900 . ?
C6B5 C7 1.55(2) . ?
C7 H7A 0.9900 . ?
C7 H7B 0.9900 . ?
C7 C6B3 1.55(2) . ?
C6B3 H6BG 0.9900 . ?
C6B3 H6BH 0.9900 . ?
C6B3 H6BE 0.9900 . ?
C6B3 H6BF 0.9900 . ?
C6B3 C6B4 1.51(7) . ?
C6B3 C10 1.527(19) . ?
C6B4 H6BI 0.9800 . ?
C6B4 H6BJ 0.9800 . ?
C6B4 H6BK 0.9800 . ?
C8 C71 1.51(5) . ?
C71 C72 1.32(5) . ?
C71 C76 1.42(5) . ?
C72 H72 0.9500 . ?
C72 C73 1.41(5) . ?
C73 H73 0.9500 . ?
C73 C74 1.33(5) . ?
C74 C75 1.45(5) . ?
C75 H75 0.9500 . ?
C75 C76 1.34(5) . ?
C76 H76 0.9500 . ?
C7B1 H7BA 0.9900 . ?
C7B1 H7BB 0.9900 . ?
C7B1 C7B2 1.45(5) . ?
C7B2 H7BC 0.9900 . ?
C7B2 H7BD 0.9900 . ?
C7B2 C7B3 1.62(5) . ?
C7B3 H7BE 0.9900 . ?
C7B3 H7BF 0.9900 . ?
C7B3 C7B4 1.39(7) . ?
C7B4 H7BG 0.9800 . ?
C7B4 H7BH 0.9800 . ?
C7B4 H7BI 0.9800 . ?
C9 C81 1.46(6) . ?
C81 C82 1.43(6) . ?
C81 C86 1.38(6) . ?
C82 H82 0.9500 . ?
C82 C83 1.33(5) . ?
C83 H83 0.9500 . ?
C83 C84 1.39(5) . ?
C84 C85 1.40(5) . ?
C85 H85 0.9500 . ?
C85 C86 1.41(5) . ?
C86 H86 0.9500 . ?
C8B1 H8BA 0.9900 . ?
C8B1 H8BB 0.9900 . ?
C8B1 C8B2 1.53(6) . ?
C8B2 H8BC 0.9900 . ?
C8B2 H8BD 0.9900 . ?
C8B2 C8B3 1.40(5) . ?
C8B3 H8BE 0.9900 . ?
C8B3 H8BF 0.9900 . ?
C8B3 C8B4 1.51(6) . ?
C8B4 H8BG 0.9800 . ?
C8B4 H8BH 0.9800 . ?
C8B4 H8BI 0.9800 . ?
C10 H10A 0.9900 . ?
C10 H10B 0.9900 . ?
